data_4076945
loop_
_publ_author_name
'Tang, Liang-Fu'
'Chai, Jian-Fang'
'Wang, Zhi-Hong'
'Jia, Wen-Li'
'Wang, Ji-Tao'

_publ_section_title
;
 Unexpected Formation of the Novel Pentanuclear Heterodimetallic
 Metallamacrocycle {p-[(CO)3MoC5H4C(O)]2C6H4}Ph4Sn3S3
;
_journal_issue 17
_journal_name_full Organometallics
_journal_page_first 3675
_journal_paper_doi 10.1021/om0203274
_journal_volume 21
_journal_year 2002
_chemical_formula_sum 'C49.5 H36 Cl3 Mo2 N0 O8.5 S3 Sn3'
_chemical_formula_weight 1517.26
_chemical_name_systematic
; 
 ? 
;
_space_group_IT_number 2
_symmetry_cell_setting triclinic
_symmetry_space_group_name_Hall '-P 1'
_symmetry_space_group_name_H-M 'P -1'
_atom_sites_solution_hydrogens geom
_atom_sites_solution_primary direct
_atom_sites_solution_secondary difmap
_audit_creation_method SHELXL-97
_cell_angle_alpha 84.342(6)
_cell_angle_beta 71.524(5)
_cell_angle_gamma 64.114(5)
_cell_formula_units_Z 2
_cell_length_a 12.800(4)
_cell_length_b 14.624(5)
_cell_length_c 17.632(6)
_cell_measurement_temperature 293(2)
_cell_volume 2813.2(16)
_computing_cell_refinement 'Bruker SMART'
_computing_data_collection 'Bruker SMART'
_computing_data_reduction 'Bruker SHELXTL'
_computing_molecular_graphics 'Bruker SHELXTL'
_computing_publication_material 'Bruker SHELXTL'
_computing_structure_refinement 'SHELXL-97 (Sheldrick, 1997)'
_computing_structure_solution 'SHELXS-97 (Sheldrick, 1990)'
_diffrn_ambient_temperature 293(2)
_diffrn_measured_fraction_theta_full 0.991
_diffrn_measured_fraction_theta_max 0.991
_diffrn_measurement_device_type 'CCD area detector'
_diffrn_measurement_method 'phi and omega scans'
_diffrn_radiation_monochromator graphite
_diffrn_radiation_source 'fine-focus sealed tube'
_diffrn_radiation_type MoK\a
_diffrn_radiation_wavelength 0.71073
_diffrn_reflns_av_R_equivalents 0.0255
_diffrn_reflns_av_sigmaI/netI 0.0750
_diffrn_reflns_limit_h_max 15
_diffrn_reflns_limit_h_min -15
_diffrn_reflns_limit_k_max 10
_diffrn_reflns_limit_k_min -17
_diffrn_reflns_limit_l_max 19
_diffrn_reflns_limit_l_min -20
_diffrn_reflns_number 11739
_diffrn_reflns_theta_full 25.03
_diffrn_reflns_theta_max 25.03
_diffrn_reflns_theta_min 1.84
_exptl_absorpt_coefficient_mu 2.049
_exptl_absorpt_correction_T_max 0.6847
_exptl_absorpt_correction_T_min 0.5784
_exptl_absorpt_correction_type MULTI-SCNA
_exptl_absorpt_process_details SADABS
_exptl_crystal_density_diffrn 1.791
_exptl_crystal_density_method 'not measured'
_exptl_crystal_F_000 1468
_exptl_crystal_size_max 0.30
_exptl_crystal_size_mid 0.25
_exptl_crystal_size_min 0.20
_refine_diff_density_max 0.852
_refine_diff_density_min -0.667
_refine_diff_density_rms 0.111
_refine_ls_extinction_method none
_refine_ls_goodness_of_fit_ref 0.965
_refine_ls_hydrogen_treatment mixed
_refine_ls_matrix_type full
_refine_ls_number_parameters 640
_refine_ls_number_reflns 9867
_refine_ls_number_restraints 2
_refine_ls_restrained_S_all 0.970
_refine_ls_R_factor_all 0.0817
_refine_ls_R_factor_gt 0.0415
_refine_ls_shift/su_max 0.027
_refine_ls_shift/su_mean 0.002
_refine_ls_structure_factor_coef Fsqd
_refine_ls_weighting_details 'calc w=1/[\s^2^(Fo^2^)+(0.0400P)^2^+0.0000P] where P=(Fo^2^+2Fc^2^)/3'
_refine_ls_weighting_scheme calc
_refine_ls_wR_factor_gt 0.0859
_refine_ls_wR_factor_ref 0.0982
_reflns_number_gt 6112
_reflns_number_total 9867
_reflns_threshold_expression >2sigma(I)
_cod_data_source_file om0203274.cif
_cod_data_source_block
;
;
_cod_depositor_comments
;
The following automatic conversions were performed:

'_symmetry_cell_setting' value 'Triclinic' changed to 'triclinic'
according to /home/saulius/struct/CIF-dictionaries/cif_core.dic
dictionary named 'cif_core.dic' version 2.4.1 from 2010-06-29.

Automatic conversion script
Id: cif_fix_values 1715 2011-07-08 13:25:40Z adriana 
;
_cod_original_cell_volume 2813.3(16)
_cod_original_sg_symbol_H-M P-1
_cod_original_formula_sum 'C49.50 H36 Cl3 Mo2 N0 O8.50 S3 Sn3'
_cod_database_code 4076945

loop_
_symmetry_equiv_pos_as_xyz
'x, y, z'
'-x, -y, -z'

loop_
_atom_site_label
_atom_site_type_symbol
_atom_site_fract_x
_atom_site_fract_y
_atom_site_fract_z
_atom_site_U_iso_or_equiv
_atom_site_adp_type
_atom_site_occupancy
_atom_site_symmetry_multiplicity
_atom_site_calc_flag
_atom_site_refinement_flags
Mo1 Mo 1.12292(6) 0.69743(5) 0.00408(4) 0.04440(17) Uani 1 1 d .
Mo2 Mo 0.63677(6) 0.71130(5) 0.45367(4) 0.05048(18) Uani 1 1 d .
Sn1 Sn 0.87573(4) 0.79829(3) 0.09143(3) 0.04080(13) Uani 1 1 d .
Sn2 Sn 0.64782(4) 0.80142(3) 0.30605(3) 0.04319(14) Uani 1 1 d .
Sn3 Sn 0.74418(5) 1.02280(3) 0.24608(3) 0.04557(14) Uani 1 1 d .
S1 S 0.85979(16) 0.73316(13) 0.22402(10) 0.0468(4) Uani 1 1 d .
S2 S 0.8169(2) 0.97963(14) 0.10533(12) 0.0648(6) Uani 1 1 d .
S3 S 0.58181(18) 0.98304(14) 0.32697(13) 0.0619(6) Uani 1 1 d .
O1 O 1.2346(7) 0.5403(5) -0.1396(4) 0.109(2) Uani 1 1 d .
O2 O 0.9894(6) 0.8451(6) -0.1110(4) 0.109(2) Uani 1 1 d .
O3 O 1.0275(5) 0.5311(4) 0.0690(3) 0.0690(16) Uani 1 1 d .
O4 O 0.7299(6) 0.5316(5) 0.3310(4) 0.092(2) Uani 1 1 d .
O5 O 0.3757(6) 0.8771(5) 0.4613(4) 0.107(2) Uani 1 1 d .
O6 O 0.4824(7) 0.5958(6) 0.5426(4) 0.104(2) Uani 1 1 d .
O7 O 1.3676(5) 0.4849(4) 0.0982(3) 0.0673(15) Uani 1 1 d .
O8 O 0.9303(5) 0.4758(4) 0.4546(3) 0.0671(15) Uani 1 1 d .
C1 C 1.1935(9) 0.5998(7) -0.0882(5) 0.076(3) Uani 1 1 d .
C2 C 1.0358(7) 0.7859(7) -0.0697(5) 0.067(2) Uani 1 1 d .
C3 C 1.0566(7) 0.5948(6) 0.0450(4) 0.0516(19) Uani 1 1 d .
C4 C 0.6915(8) 0.6011(7) 0.3732(5) 0.064(2) Uani 1 1 d .
C5 C 0.4703(9) 0.8158(7) 0.4564(5) 0.075(3) Uani 1 1 d .
C6 C 0.5359(8) 0.6400(7) 0.5103(5) 0.074(3) Uani 1 1 d .
C7 C 1.1512(6) 0.7565(5) 0.1100(4) 0.0461(17) Uani 1 1 d .
H7A H 1.0923 0.7773 0.1636 0.055 Uiso 1 1 calc R
C8 C 1.1620(7) 0.8220(6) 0.0470(4) 0.0535(19) Uani 1 1 d .
H8A H 1.1118 0.8956 0.0494 0.064 Uiso 1 1 calc R
C9 C 1.2644(7) 0.7664(6) -0.0165(5) 0.061(2) Uani 1 1 d .
H9A H 1.2974 0.7943 -0.0663 0.074 Uiso 1 1 calc R
C10 C 1.3187(7) 0.6645(6) 0.0063(4) 0.056(2) Uani 1 1 d .
H10A H 1.3953 0.6105 -0.0252 0.067 Uiso 1 1 calc R
C11 C 1.2499(6) 0.6570(5) 0.0860(4) 0.0456(17) Uani 1 1 d .
C12 C 1.2785(7) 0.5621(5) 0.1295(4) 0.0482(18) Uani 1 1 d .
C13 C 1.1926(6) 0.5631(5) 0.2089(4) 0.0441(17) Uani 1 1 d .
C14 C 1.1552(7) 0.6320(5) 0.2708(5) 0.0521(19) Uani 1 1 d .
H14A H 1.1868 0.6798 0.2637 0.062 Uiso 1 1 calc R
C15 C 1.0712(7) 0.6317(6) 0.3438(4) 0.0518(19) Uani 1 1 d .
H15A H 1.0468 0.6790 0.3848 0.062 Uiso 1 1 calc R
C16 C 1.0244(6) 0.5607(5) 0.3550(4) 0.0479(18) Uani 1 1 d .
C17 C 1.0658(7) 0.4879(5) 0.2947(5) 0.055(2) Uani 1 1 d .
H17A H 1.0366 0.4385 0.3027 0.066 Uiso 1 1 calc R
C18 C 1.1492(7) 0.4880(5) 0.2238(5) 0.055(2) Uani 1 1 d .
H18A H 1.1778 0.4374 0.1846 0.066 Uiso 1 1 calc R
C19 C 0.9306(7) 0.5569(6) 0.4290(5) 0.055(2) Uani 1 1 d .
C20 C 0.8297(7) 0.6523(6) 0.4717(4) 0.0530(19) Uani 1 1 d .
C21 C 0.7417(8) 0.6578(7) 0.5467(5) 0.064(2) Uani 1 1 d .
H21A H 0.7449 0.6002 0.5810 0.077 Uiso 1 1 calc R
C22 C 0.6576(8) 0.7593(7) 0.5683(5) 0.078(3) Uani 1 1 d .
H22A H 0.5934 0.7846 0.6196 0.093 Uiso 1 1 calc R
C23 C 0.6904(8) 0.8187(7) 0.5065(5) 0.069(2) Uani 1 1 d .
H23A H 0.6517 0.8932 0.5071 0.083 Uiso 1 1 calc R
C24 C 0.7962(7) 0.7541(6) 0.4463(4) 0.056(2) Uani 1 1 d .
H24A H 0.8426 0.7762 0.3987 0.068 Uiso 1 1 calc R
C25 C 0.7545(6) 0.7867(6) 0.0359(4) 0.0514(19) Uani 1 1 d .
C26 C 0.6894(8) 0.8688(7) -0.0031(5) 0.080(3) Uani 1 1 d .
H26A H 0.6943 0.9302 -0.0021 0.096 Uiso 1 1 calc R
C27 C 0.6167(9) 0.8593(10) -0.0437(6) 0.108(4) Uani 1 1 d .
H27A H 0.5700 0.9148 -0.0678 0.129 Uiso 1 1 calc R
C28 C 0.6155(10) 0.7659(11) -0.0474(6) 0.104(4) Uani 1 1 d .
H28A H 0.5718 0.7572 -0.0771 0.124 Uiso 1 1 calc R
C29 C 0.6768(9) 0.6877(8) -0.0085(7) 0.096(3) Uani 1 1 d .
H29A H 0.6723 0.6260 -0.0092 0.116 Uiso 1 1 calc R
C30 C 0.7462(7) 0.6984(6) 0.0325(5) 0.071(2) Uani 1 1 d .
H30A H 0.7888 0.6432 0.0587 0.085 Uiso 1 1 calc R
C31 C 0.5344(7) 0.7972(6) 0.2395(4) 0.055(2) Uani 1 1 d .
C32 C 0.4750(8) 0.8805(7) 0.2023(5) 0.075(3) Uani 1 1 d .
H32A H 0.4798 0.9411 0.2076 0.090 Uiso 1 1 calc R
C33 C 0.4076(9) 0.8758(9) 0.1566(6) 0.096(3) Uani 1 1 d .
H33A H 0.3689 0.9326 0.1301 0.116 Uiso 1 1 calc R
C34 C 0.3977(9) 0.7877(10) 0.1504(6) 0.100(4) Uani 1 1 d .
H34A H 0.3515 0.7849 0.1200 0.120 Uiso 1 1 calc R
C35 C 0.4546(11) 0.7050(9) 0.1881(7) 0.113(4) Uani 1 1 d .
H35A H 0.4468 0.6453 0.1848 0.135 Uiso 1 1 calc R
C36 C 0.5240(9) 0.7099(7) 0.2313(6) 0.092(3) Uani 1 1 d .
H36A H 0.5653 0.6521 0.2558 0.111 Uiso 1 1 calc R
C37 C 0.6499(7) 1.1852(5) 0.2481(4) 0.0499(19) Uani 1 1 d .
C38 C 0.5417(8) 1.2295(6) 0.2281(4) 0.068(2) Uani 1 1 d .
H38A H 0.5120 1.1897 0.2117 0.082 Uiso 1 1 calc R
C39 C 0.4794(10) 1.3351(8) 0.2336(6) 0.108(4) Uani 1 1 d .
H39A H 0.4064 1.3653 0.2213 0.130 Uiso 1 1 calc R
C40 C 0.5204(15) 1.3956(9) 0.2560(7) 0.126(6) Uani 1 1 d .
H40A H 0.4769 1.4660 0.2588 0.151 Uiso 1 1 calc R
C41 C 0.6283(13) 1.3505(8) 0.2745(6) 0.109(4) Uani 1 1 d .
H41A H 0.6579 1.3913 0.2897 0.130 Uiso 1 1 calc R
C42 C 0.6923(8) 1.2476(6) 0.2712(5) 0.071(2) Uani 1 1 d .
H42A H 0.7646 1.2189 0.2843 0.086 Uiso 1 1 calc R
C43 C 0.8860(7) 0.9771(5) 0.3009(5) 0.0501(19) Uani 1 1 d .
C44 C 1.0026(8) 0.9613(6) 0.2566(5) 0.072(2) Uani 1 1 d .
H44A H 1.0224 0.9683 0.2015 0.086 Uiso 1 1 calc R
C45 C 1.0912(9) 0.9347(8) 0.2955(8) 0.102(4) Uani 1 1 d .
H45A H 1.1708 0.9226 0.2659 0.122 Uiso 1 1 calc R
C46 C 1.0614(14) 0.9266(8) 0.3764(10) 0.116(5) Uani 1 1 d .
H46A H 1.1199 0.9115 0.4020 0.139 Uiso 1 1 calc R
C47 C 0.9467(13) 0.9404(9) 0.4198(7) 0.112(4) Uani 1 1 d .
H47A H 0.9279 0.9319 0.4747 0.134 Uiso 1 1 calc R
C48 C 0.8572(9) 0.9671(6) 0.3827(5) 0.074(3) Uani 1 1 d .
H48A H 0.7782 0.9783 0.4128 0.089 Uiso 1 1 calc R
C50 C 0.7959(17) 0.3305(13) 0.4863(10) 0.199(8) Uani 1 1 d .
H50A H 0.7557 0.3851 0.4551 0.238 Uiso 1 1 calc R
H50B H 0.8682 0.3359 0.4877 0.238 Uiso 1 1 calc R
Cl5 Cl 0.6969(5) 0.3445(4) 0.5847(3) 0.201(2) Uani 1 1 d .
Cl6 Cl 0.8373(5) 0.2186(4) 0.4421(3) 0.208(2) Uani 1 1 d .
Cl3 Cl 0.9895(9) 0.7024(6) 0.7672(6) 0.202(4) Uani 0.50 1 d PD
Cl4 Cl 0.7945(9) 0.8085(7) 0.7073(8) 0.226(6) Uani 0.50 1 d PD
C49 C 0.8731(14) 0.8096(10) 0.7631(10) 0.089(6) Uani 0.50 1 d PD
H49A H 0.8184 0.8310 0.8171 0.107 Uiso 0.50 1 calc PR
H49B H 0.9032 0.8608 0.7441 0.107 Uiso 0.50 1 calc PR
O9 O 0.7722(16) 0.9017(15) 0.6568(15) 0.192(10) Uani 0.50 1 d P

loop_
_atom_site_aniso_label
_atom_site_aniso_U_11
_atom_site_aniso_U_22
_atom_site_aniso_U_33
_atom_site_aniso_U_23
_atom_site_aniso_U_13
_atom_site_aniso_U_12
Mo1 0.0462(4) 0.0471(4) 0.0364(4) 0.0042(3) -0.0122(3) -0.0177(3)
Mo2 0.0533(4) 0.0513(4) 0.0405(4) 0.0054(3) -0.0087(3) -0.0215(3)
Sn1 0.0463(3) 0.0370(3) 0.0372(3) 0.0013(2) -0.0159(2) -0.0140(2)
Sn2 0.0452(3) 0.0419(3) 0.0435(3) 0.0054(2) -0.0136(2) -0.0203(2)
Sn3 0.0528(3) 0.0347(3) 0.0482(3) 0.0010(2) -0.0172(3) -0.0166(2)
S1 0.0411(11) 0.0519(11) 0.0405(11) 0.0076(8) -0.0132(9) -0.0146(9)
S2 0.1033(18) 0.0368(11) 0.0472(12) 0.0058(9) -0.0224(12) -0.0251(11)
S3 0.0525(13) 0.0408(11) 0.0803(15) -0.0054(10) -0.0048(11) -0.0184(10)
O1 0.144(7) 0.098(5) 0.071(5) -0.028(4) -0.005(4) -0.052(5)
O2 0.104(6) 0.147(6) 0.073(5) 0.057(4) -0.050(4) -0.045(5)
O3 0.074(4) 0.054(4) 0.080(4) 0.002(3) -0.019(3) -0.032(3)
O4 0.121(6) 0.062(4) 0.094(5) -0.007(3) -0.043(4) -0.029(4)
O5 0.057(4) 0.103(5) 0.113(6) 0.012(4) -0.002(4) -0.009(4)
O6 0.121(6) 0.129(6) 0.086(5) 0.038(4) -0.026(4) -0.086(5)
O7 0.061(4) 0.053(3) 0.063(4) 0.009(3) -0.014(3) -0.008(3)
O8 0.067(4) 0.064(4) 0.069(4) 0.020(3) -0.018(3) -0.032(3)
C1 0.099(8) 0.082(7) 0.051(6) -0.004(5) -0.012(5) -0.048(6)
C2 0.059(6) 0.082(6) 0.055(5) 0.011(4) -0.017(5) -0.028(5)
C3 0.051(5) 0.051(5) 0.048(5) -0.006(4) -0.017(4) -0.016(4)
C4 0.077(6) 0.062(6) 0.061(6) 0.018(4) -0.022(5) -0.039(5)
C5 0.059(6) 0.084(7) 0.061(6) 0.003(5) -0.002(5) -0.023(5)
C6 0.081(7) 0.078(6) 0.065(6) 0.030(5) -0.022(5) -0.043(5)
C7 0.049(5) 0.051(5) 0.040(4) 0.008(3) -0.015(4) -0.022(4)
C8 0.064(5) 0.052(5) 0.055(5) 0.010(4) -0.021(4) -0.033(4)
C9 0.062(6) 0.072(6) 0.057(5) 0.025(4) -0.017(5) -0.040(5)
C10 0.041(5) 0.065(5) 0.053(5) 0.006(4) -0.009(4) -0.019(4)
C11 0.043(4) 0.056(5) 0.041(4) 0.007(3) -0.017(4) -0.022(4)
C12 0.047(5) 0.046(5) 0.052(5) 0.006(4) -0.019(4) -0.017(4)
C13 0.048(5) 0.039(4) 0.047(5) 0.009(3) -0.022(4) -0.016(3)
C14 0.051(5) 0.052(5) 0.062(5) 0.017(4) -0.029(4) -0.025(4)
C15 0.054(5) 0.064(5) 0.046(5) 0.003(4) -0.021(4) -0.030(4)
C16 0.047(5) 0.049(5) 0.045(5) 0.009(4) -0.018(4) -0.017(4)
C17 0.052(5) 0.040(4) 0.069(6) 0.012(4) -0.019(4) -0.019(4)
C18 0.060(5) 0.040(4) 0.059(5) 0.008(4) -0.019(4) -0.016(4)
C19 0.063(6) 0.056(5) 0.054(5) 0.020(4) -0.032(4) -0.029(4)
C20 0.065(5) 0.060(5) 0.039(5) 0.009(4) -0.021(4) -0.029(4)
C21 0.070(6) 0.082(6) 0.042(5) 0.014(4) -0.024(4) -0.032(5)
C22 0.083(7) 0.094(7) 0.041(5) -0.011(5) -0.009(5) -0.028(6)
C23 0.086(7) 0.070(6) 0.050(5) -0.007(4) -0.007(5) -0.041(5)
C24 0.061(5) 0.071(6) 0.046(5) 0.001(4) -0.013(4) -0.038(4)
C25 0.043(5) 0.070(6) 0.041(4) 0.002(4) -0.017(4) -0.021(4)
C26 0.074(6) 0.091(7) 0.086(7) 0.031(5) -0.048(6) -0.035(5)
C27 0.090(8) 0.161(12) 0.094(8) 0.035(7) -0.066(7) -0.053(8)
C28 0.103(9) 0.168(12) 0.080(8) -0.004(8) -0.042(7) -0.082(9)
C29 0.099(8) 0.088(8) 0.117(9) -0.017(6) -0.054(7) -0.035(6)
C30 0.058(6) 0.061(6) 0.098(7) -0.014(5) -0.034(5) -0.020(4)
C31 0.047(5) 0.073(6) 0.051(5) 0.008(4) -0.012(4) -0.036(4)
C32 0.070(6) 0.077(6) 0.093(7) 0.025(5) -0.045(6) -0.035(5)
C33 0.085(8) 0.121(9) 0.114(9) 0.045(7) -0.071(7) -0.052(7)
C34 0.091(8) 0.167(12) 0.089(8) 0.013(8) -0.047(7) -0.084(8)
C35 0.136(11) 0.127(10) 0.136(10) 0.034(8) -0.091(9) -0.082(9)
C36 0.110(9) 0.084(7) 0.111(8) 0.012(6) -0.058(7) -0.051(6)
C37 0.063(5) 0.032(4) 0.039(4) -0.002(3) -0.004(4) -0.015(4)
C38 0.067(6) 0.070(6) 0.051(5) 0.018(4) -0.020(5) -0.016(5)
C39 0.096(8) 0.074(8) 0.080(8) 0.038(6) -0.017(6) 0.015(6)
C40 0.199(16) 0.038(7) 0.083(8) 0.008(6) 0.000(9) -0.032(9)
C41 0.182(13) 0.043(7) 0.097(9) -0.005(6) -0.027(9) -0.054(8)
C42 0.108(7) 0.052(6) 0.063(6) -0.001(4) -0.027(5) -0.041(5)
C43 0.057(5) 0.038(4) 0.059(5) -0.001(3) -0.019(4) -0.023(4)
C44 0.068(6) 0.080(6) 0.069(6) -0.017(5) -0.009(5) -0.037(5)
C45 0.055(7) 0.115(9) 0.133(11) -0.027(8) -0.026(7) -0.030(6)
C46 0.130(12) 0.100(9) 0.162(14) 0.019(9) -0.108(11) -0.046(8)
C47 0.156(12) 0.134(10) 0.101(9) 0.047(7) -0.081(10) -0.092(10)
C48 0.095(7) 0.095(7) 0.056(6) 0.024(5) -0.033(5) -0.060(6)
C50 0.33(2) 0.214(17) 0.217(18) 0.114(15) -0.161(18) -0.233(19)
Cl5 0.209(5) 0.194(4) 0.220(5) -0.014(4) -0.143(4) -0.046(4)
Cl6 0.255(6) 0.231(5) 0.178(4) 0.046(4) -0.091(4) -0.129(5)
Cl3 0.273(11) 0.162(7) 0.239(10) -0.063(7) -0.129(9) -0.103(8)
Cl4 0.222(10) 0.106(6) 0.409(17) -0.010(8) -0.209(11) -0.040(6)
C49 0.15(2) 0.059(12) 0.057(11) -0.006(9) -0.061(13) -0.025(12)
O9 0.136(15) 0.137(16) 0.34(3) -0.125(18) -0.078(17) -0.055(13)

loop_
_atom_type_symbol
_atom_type_description
_atom_type_scat_dispersion_real
_atom_type_scat_dispersion_imag
_atom_type_scat_source
C C 0.0033 0.0016 'International Tables Vol C Tables 4.2.6.8 and 6.1.1.4'
H H 0.0000 0.0000 'International Tables Vol C Tables 4.2.6.8 and 6.1.1.4'
N N 0.0061 0.0033 'International Tables Vol C Tables 4.2.6.8 and 6.1.1.4'
O O 0.0106 0.0060 'International Tables Vol C Tables 4.2.6.8 and 6.1.1.4'
S S 0.1246 0.1234 'International Tables Vol C Tables 4.2.6.8 and 6.1.1.4'
Cl Cl 0.1484 0.1585 'International Tables Vol C Tables 4.2.6.8 and 6.1.1.4'
Mo Mo -1.6832 0.6857 'International Tables Vol C Tables 4.2.6.8 and 6.1.1.4'
Sn Sn -0.6537 1.4246 'International Tables Vol C Tables 4.2.6.8 and 6.1.1.4'

loop_
_geom_angle_atom_site_label_1
_geom_angle_atom_site_label_2
_geom_angle_atom_site_label_3
_geom_angle
C1 Mo1 C2 80.5(4)
C1 Mo1 C3 76.5(3)
C2 Mo1 C3 109.2(3)
C1 Mo1 C7 147.9(3)
C2 Mo1 C7 124.6(3)
C3 Mo1 C7 108.2(3)
C1 Mo1 C8 137.8(3)
C2 Mo1 C8 94.9(3)
C3 Mo1 C8 142.2(3)
C7 Mo1 C8 35.2(2)
C1 Mo1 C10 90.9(3)
C2 Mo1 C10 126.9(3)
C3 Mo1 C10 119.5(3)
C7 Mo1 C10 58.6(3)
C8 Mo1 C10 58.4(3)
C1 Mo1 C9 103.6(3)
C2 Mo1 C9 96.2(3)
C3 Mo1 C9 154.1(3)
C7 Mo1 C9 58.2(3)
C8 Mo1 C9 34.7(2)
C10 Mo1 C9 35.2(2)
C1 Mo1 C11 113.0(3)
C2 Mo1 C11 153.1(3)
C3 Mo1 C11 96.9(3)
C7 Mo1 C11 35.8(2)
C8 Mo1 C11 59.1(2)
C10 Mo1 C11 35.3(2)
C9 Mo1 C11 58.8(2)
C1 Mo1 Sn1 126.6(3)
C2 Mo1 Sn1 72.2(2)
C3 Mo1 Sn1 70.7(2)
C7 Mo1 Sn1 83.36(18)
C8 Mo1 Sn1 90.5(2)
C10 Mo1 Sn1 141.99(19)
C9 Mo1 Sn1 123.9(2)
C11 Mo1 Sn1 111.89(17)
C6 Mo2 C4 79.2(4)
C6 Mo2 C5 78.8(4)
C4 Mo2 C5 109.3(4)
C6 Mo2 C21 89.3(3)
C4 Mo2 C21 111.8(3)
C5 Mo2 C21 133.9(3)
C6 Mo2 C22 95.7(3)
C4 Mo2 C22 146.9(3)
C5 Mo2 C22 101.5(3)
C21 Mo2 C22 35.2(3)
C6 Mo2 C23 128.9(3)
C4 Mo2 C23 146.1(3)
C5 Mo2 C23 96.0(3)
C21 Mo2 C23 58.2(3)
C22 Mo2 C23 35.0(3)
C6 Mo2 C24 147.8(3)
C4 Mo2 C24 110.8(3)
C5 Mo2 C24 122.5(3)
C21 Mo2 C24 58.6(3)
C22 Mo2 C24 58.8(3)
C23 Mo2 C24 35.4(3)
C6 Mo2 C20 116.5(3)
C4 Mo2 C20 93.7(3)
C5 Mo2 C20 154.9(3)
C21 Mo2 C20 35.5(2)
C22 Mo2 C20 59.1(3)
C23 Mo2 C20 58.8(3)
C24 Mo2 C20 35.4(2)
C6 Mo2 Sn2 128.8(2)
C4 Mo2 Sn2 73.6(2)
C5 Mo2 Sn2 70.8(2)
C21 Mo2 Sn2 141.0(2)
C22 Mo2 Sn2 129.6(2)
C23 Mo2 Sn2 95.0(2)
C24 Mo2 Sn2 83.00(18)
C20 Mo2 Sn2 107.84(18)
C25 Sn1 S1 114.8(2)
C25 Sn1 S2 105.6(2)
S1 Sn1 S2 106.86(7)
C25 Sn1 Mo1 113.95(19)
S1 Sn1 Mo1 105.22(5)
S2 Sn1 Mo1 110.14(6)
C31 Sn2 S1 110.6(2)
C31 Sn2 S3 103.1(2)
S1 Sn2 S3 106.45(7)
C31 Sn2 Mo2 119.18(19)
S1 Sn2 Mo2 108.05(5)
S3 Sn2 Mo2 108.68(6)
C37 Sn3 C43 110.9(3)
C37 Sn3 S3 100.2(2)
C43 Sn3 S3 110.9(2)
C37 Sn3 S2 101.64(19)
C43 Sn3 S2 114.1(2)
S3 Sn3 S2 117.69(8)
Sn1 S1 Sn2 110.09(7)
Sn3 S2 Sn1 106.90(7)
Sn3 S3 Sn2 107.29(8)
O1 C1 Mo1 177.3(8)
O2 C2 Mo1 172.4(8)
O3 C3 Mo1 174.6(6)
O4 C4 Mo2 173.5(7)
O5 C5 Mo2 176.7(9)
O6 C6 Mo2 177.2(9)
C8 C7 C11 108.8(6)
C8 C7 Mo1 73.0(4)
C11 C7 Mo1 73.5(4)
C9 C8 C7 108.3(7)
C9 C8 Mo1 73.4(4)
C7 C8 Mo1 71.9(4)
C8 C9 C10 108.4(7)
C8 C9 Mo1 71.9(4)
C10 C9 Mo1 72.2(4)
C9 C10 C11 108.5(7)
C9 C10 Mo1 72.6(4)
C11 C10 Mo1 72.7(4)
C10 C11 C7 105.9(6)
C10 C11 C12 123.9(7)
C7 C11 C12 130.1(7)
C10 C11 Mo1 72.1(4)
C7 C11 Mo1 70.7(4)
C12 C11 Mo1 120.6(4)
O7 C12 C11 119.8(7)
O7 C12 C13 122.0(6)
C11 C12 C13 118.0(6)
C14 C13 C18 117.5(7)
C14 C13 C12 123.7(6)
C18 C13 C12 118.8(6)
C13 C14 C15 121.5(7)
C16 C15 C14 119.6(7)
C17 C16 C15 119.4(7)
C17 C16 C19 116.8(7)
C15 C16 C19 123.7(7)
C18 C17 C16 120.5(7)
C17 C18 C13 121.3(7)
O8 C19 C20 118.0(7)
O8 C19 C16 121.5(7)
C20 C19 C16 120.4(6)
C21 C20 C24 106.2(7)
C21 C20 C19 125.0(7)
C24 C20 C19 128.7(7)
C21 C20 Mo2 70.7(4)
C24 C20 Mo2 72.2(4)
C19 C20 Mo2 119.7(5)
C22 C21 C20 109.8(7)
C22 C21 Mo2 73.2(5)
C20 C21 Mo2 73.8(4)
C21 C22 C23 107.3(8)
C21 C22 Mo2 71.6(4)
C23 C22 Mo2 72.6(5)
C22 C23 C24 108.9(8)
C22 C23 Mo2 72.4(5)
C24 C23 Mo2 72.8(4)
C23 C24 C20 107.7(7)
C23 C24 Mo2 71.8(4)
C20 C24 Mo2 72.5(4)
C30 C25 C26 118.2(7)
C30 C25 Sn1 121.4(5)
C26 C25 Sn1 120.2(6)
C25 C26 C27 120.3(9)
C28 C27 C26 118.7(9)
C29 C28 C27 120.6(9)
C28 C29 C30 120.1(10)
C25 C30 C29 122.0(8)
C32 C31 C36 118.3(8)
C32 C31 Sn2 120.7(6)
C36 C31 Sn2 121.0(6)
C31 C32 C33 120.4(8)
C34 C33 C32 120.0(9)
C35 C34 C33 120.2(9)
C34 C35 C36 119.2(10)
C35 C36 C31 122.0(9)
C42 C37 C38 119.1(7)
C42 C37 Sn3 121.5(6)
C38 C37 Sn3 119.3(6)
C39 C38 C37 118.0(9)
C40 C39 C38 122.8(11)
C39 C40 C41 118.4(11)
C42 C41 C40 121.4(11)
C41 C42 C37 120.2(9)
C44 C43 C48 120.0(8)
C44 C43 Sn3 121.2(6)
C48 C43 Sn3 118.7(6)
C43 C44 C45 119.1(9)
C46 C45 C44 120.3(10)
C47 C46 C45 120.3(11)
C46 C47 C48 120.4(11)
C43 C48 C47 119.8(9)
Cl6 C50 Cl5 111.9(7)
O9 Cl4 C49 108.6(10)
Cl4 C49 Cl3 116.9(9)

loop_
_geom_bond_atom_site_label_1
_geom_bond_atom_site_label_2
_geom_bond_distance
Mo1 C1 1.976(9)
Mo1 C2 1.984(8)
Mo1 C3 2.001(8)
Mo1 C7 2.321(7)
Mo1 C8 2.335(7)
Mo1 C10 2.349(7)
Mo1 C9 2.354(7)
Mo1 C11 2.357(6)
Mo1 Sn1 2.8006(11)
Mo2 C6 1.976(9)
Mo2 C4 1.985(10)
Mo2 C5 1.996(10)
Mo2 C21 2.309(7)
Mo2 C22 2.330(8)
Mo2 C23 2.333(8)
Mo2 C24 2.346(7)
Mo2 C20 2.351(7)
Mo2 Sn2 2.7903(11)
Sn1 C25 2.149(7)
Sn1 S1 2.4172(19)
Sn1 S2 2.435(2)
Sn2 C31 2.159(7)
Sn2 S1 2.425(2)
Sn2 S3 2.437(2)
Sn3 C37 2.141(7)
Sn3 C43 2.145(7)
Sn3 S3 2.389(2)
Sn3 S2 2.399(2)
O1 C1 1.143(9)
O2 C2 1.155(9)
O3 C3 1.145(8)
O4 C4 1.144(9)
O5 C5 1.131(9)
O6 C6 1.131(9)
O7 C12 1.216(8)
O8 C19 1.228(8)
C7 C8 1.407(9)
C7 C11 1.439(9)
C8 C9 1.397(10)
C9 C10 1.422(10)
C10 C11 1.426(9)
C11 C12 1.474(9)
C12 C13 1.477(10)
C13 C14 1.379(9)
C13 C18 1.402(9)
C14 C15 1.393(9)
C15 C16 1.379(9)
C16 C17 1.385(9)
C16 C19 1.483(10)
C17 C18 1.363(10)
C19 C20 1.482(10)
C20 C21 1.422(10)
C20 C24 1.426(10)
C21 C22 1.401(11)
C22 C23 1.400(11)
C23 C24 1.422(10)
C25 C30 1.349(9)
C25 C26 1.391(10)
C26 C27 1.397(11)
C27 C28 1.381(13)
C28 C29 1.341(13)
C29 C30 1.374(11)
C31 C32 1.357(10)
C31 C36 1.366(10)
C32 C33 1.378(11)
C33 C34 1.367(12)
C34 C35 1.348(13)
C35 C36 1.367(11)
C37 C42 1.393(9)
C37 C38 1.394(10)
C38 C39 1.392(12)
C39 C40 1.348(15)
C40 C41 1.377(16)
C41 C42 1.359(12)
C43 C44 1.374(10)
C43 C48 1.380(10)
C44 C45 1.401(12)
C45 C46 1.362(15)
C46 C47 1.357(15)
C47 C48 1.388(12)
C50 Cl6 1.674(16)
C50 Cl5 1.762(17)
Cl3 C49 1.639(9)
Cl4 O9 1.52(3)
Cl4 C49 1.620(9)

loop_
_geom_torsion_atom_site_label_1
_geom_torsion_atom_site_label_2
_geom_torsion_atom_site_label_3
_geom_torsion_atom_site_label_4
_geom_torsion
C1 Mo1 Sn1 C25 -12.2(4)
C2 Mo1 Sn1 C25 50.8(3)
C3 Mo1 Sn1 C25 -67.7(3)
C7 Mo1 Sn1 C25 -179.6(3)
C8 Mo1 Sn1 C25 145.9(3)
C10 Mo1 Sn1 C25 178.7(4)
C9 Mo1 Sn1 C25 136.3(3)
C11 Mo1 Sn1 C25 -157.5(3)
C1 Mo1 Sn1 S1 114.5(3)
C2 Mo1 Sn1 S1 177.5(3)
C3 Mo1 Sn1 S1 59.0(2)
C7 Mo1 Sn1 S1 -52.92(17)
C8 Mo1 Sn1 S1 -87.44(18)
C10 Mo1 Sn1 S1 -54.6(3)
C9 Mo1 Sn1 S1 -97.0(2)
C11 Mo1 Sn1 S1 -30.80(18)
C1 Mo1 Sn1 S2 -130.7(3)
C2 Mo1 Sn1 S2 -67.6(3)
C3 Mo1 Sn1 S2 173.9(2)
C7 Mo1 Sn1 S2 61.91(17)
C8 Mo1 Sn1 S2 27.39(18)
C10 Mo1 Sn1 S2 60.2(3)
C9 Mo1 Sn1 S2 17.8(2)
C11 Mo1 Sn1 S2 84.03(18)
C6 Mo2 Sn2 C31 0.0(4)
C4 Mo2 Sn2 C31 60.9(3)
C5 Mo2 Sn2 C31 -57.0(4)
C21 Mo2 Sn2 C31 165.4(4)
C22 Mo2 Sn2 C31 -146.2(4)
C23 Mo2 Sn2 C31 -151.7(3)
C24 Mo2 Sn2 C31 175.0(3)
C20 Mo2 Sn2 C31 149.5(3)
C6 Mo2 Sn2 S1 -127.2(4)
C4 Mo2 Sn2 S1 -66.4(3)
C5 Mo2 Sn2 S1 175.7(3)
C21 Mo2 Sn2 S1 38.2(3)
C22 Mo2 Sn2 S1 86.6(3)
C23 Mo2 Sn2 S1 81.0(2)
C24 Mo2 Sn2 S1 47.7(2)
C20 Mo2 Sn2 S1 22.2(2)
C6 Mo2 Sn2 S3 117.7(4)
C4 Mo2 Sn2 S3 178.5(3)
C5 Mo2 Sn2 S3 60.6(3)
C21 Mo2 Sn2 S3 -77.0(3)
C22 Mo2 Sn2 S3 -28.6(3)
C23 Mo2 Sn2 S3 -34.1(2)
C24 Mo2 Sn2 S3 -67.4(2)
C20 Mo2 Sn2 S3 -92.9(2)
C25 Sn1 S1 Sn2 -49.0(2)
S2 Sn1 S1 Sn2 67.76(9)
Mo1 Sn1 S1 Sn2 -175.16(5)
C31 Sn2 S1 Sn1 43.8(2)
S3 Sn2 S1 Sn1 -67.57(9)
Mo2 Sn2 S1 Sn1 175.85(5)
C37 Sn3 S2 Sn1 -164.0(2)
C43 Sn3 S2 Sn1 76.7(2)
S3 Sn3 S2 Sn1 -55.76(11)
C25 Sn1 S2 Sn3 116.0(2)
S1 Sn1 S2 Sn3 -6.79(10)
Mo1 Sn1 S2 Sn3 -120.57(7)
C37 Sn3 S3 Sn2 164.9(2)
C43 Sn3 S3 Sn2 -78.0(2)
S2 Sn3 S3 Sn2 55.87(11)
C31 Sn2 S3 Sn3 -109.9(2)
S1 Sn2 S3 Sn3 6.55(10)
Mo2 Sn2 S3 Sn3 122.71(7)
C2 Mo1 C1 O1 -147(19)
C3 Mo1 C1 O1 -35(18)
C7 Mo1 C1 O1 68(19)
C8 Mo1 C1 O1 126(18)
C10 Mo1 C1 O1 85(19)
C9 Mo1 C1 O1 119(19)
C11 Mo1 C1 O1 57(19)
Sn1 Mo1 C1 O1 -88(19)
C1 Mo1 C2 O2 -129(6)
C3 Mo1 C2 O2 159(6)
C7 Mo1 C2 O2 29(6)
C8 Mo1 C2 O2 9(6)
C10 Mo1 C2 O2 -45(6)
C9 Mo1 C2 O2 -26(6)
C11 Mo1 C2 O2 -6(6)
Sn1 Mo1 C2 O2 98(6)
C1 Mo1 C3 O3 77(7)
C2 Mo1 C3 O3 152(7)
C7 Mo1 C3 O3 -70(7)
C8 Mo1 C3 O3 -81(7)
C10 Mo1 C3 O3 -6(7)
C9 Mo1 C3 O3 -16(7)
C11 Mo1 C3 O3 -35(7)
Sn1 Mo1 C3 O3 -146(7)
C6 Mo2 C4 O4 -79(7)
C5 Mo2 C4 O4 -153(7)
C21 Mo2 C4 O4 6(7)
C22 Mo2 C4 O4 5(7)
C23 Mo2 C4 O4 71(7)
C24 Mo2 C4 O4 69(7)
C20 Mo2 C4 O4 37(7)
Sn2 Mo2 C4 O4 145(7)
C6 Mo2 C5 O5 95(15)
C4 Mo2 C5 O5 169(15)
C21 Mo2 C5 O5 17(15)
C22 Mo2 C5 O5 1(15)
C23 Mo2 C5 O5 -33(15)
C24 Mo2 C5 O5 -59(15)
C20 Mo2 C5 O5 -35(15)
Sn2 Mo2 C5 O5 -127(15)
C4 Mo2 C6 O6 61(18)
C5 Mo2 C6 O6 173(18)
C21 Mo2 C6 O6 -51(18)
C22 Mo2 C6 O6 -86(18)
C23 Mo2 C6 O6 -98(18)
C24 Mo2 C6 O6 -51(18)
C20 Mo2 C6 O6 -28(18)
Sn2 Mo2 C6 O6 120(17)
C1 Mo1 C7 C8 99.0(7)
C2 Mo1 C7 C8 -37.3(6)
C3 Mo1 C7 C8 -167.5(5)
C10 Mo1 C7 C8 78.4(5)
C9 Mo1 C7 C8 36.9(4)
C11 Mo1 C7 C8 116.3(6)
Sn1 Mo1 C7 C8 -100.3(4)
C1 Mo1 C7 C11 -17.3(7)
C2 Mo1 C7 C11 -153.6(4)
C3 Mo1 C7 C11 76.2(4)
C8 Mo1 C7 C11 -116.3(6)
C10 Mo1 C7 C11 -37.9(4)
C9 Mo1 C7 C11 -79.4(4)
Sn1 Mo1 C7 C11 143.4(4)
C11 C7 C8 C9 0.4(8)
Mo1 C7 C8 C9 -64.8(5)
C11 C7 C8 Mo1 65.2(5)
C1 Mo1 C8 C9 -12.4(7)
C2 Mo1 C8 C9 -93.7(5)
C3 Mo1 C8 C9 135.8(5)
C7 Mo1 C8 C9 116.3(6)
C10 Mo1 C8 C9 37.1(4)
C11 Mo1 C8 C9 78.6(5)
Sn1 Mo1 C8 C9 -166.0(4)
C1 Mo1 C8 C7 -128.7(5)
C2 Mo1 C8 C7 150.0(5)
C3 Mo1 C8 C7 19.5(7)
C10 Mo1 C8 C7 -79.2(5)
C9 Mo1 C8 C7 -116.3(6)
C11 Mo1 C8 C7 -37.7(4)
Sn1 Mo1 C8 C7 77.7(4)
C7 C8 C9 C10 0.3(8)
Mo1 C8 C9 C10 -63.5(5)
C7 C8 C9 Mo1 63.8(5)
C1 Mo1 C9 C8 171.4(5)
C2 Mo1 C9 C8 89.7(5)
C3 Mo1 C9 C8 -101.5(7)
C7 Mo1 C9 C8 -37.4(4)
C10 Mo1 C9 C8 -116.9(7)
C11 Mo1 C9 C8 -79.7(5)
Sn1 Mo1 C9 C8 17.0(5)
C1 Mo1 C9 C10 -71.7(5)
C2 Mo1 C9 C10 -153.4(5)
C3 Mo1 C9 C10 15.4(9)
C7 Mo1 C9 C10 79.5(5)
C8 Mo1 C9 C10 116.9(7)
C11 Mo1 C9 C10 37.2(4)
Sn1 Mo1 C9 C10 133.9(4)
C8 C9 C10 C11 -1.0(8)
Mo1 C9 C10 C11 -64.3(5)
C8 C9 C10 Mo1 63.3(5)
C1 Mo1 C10 C9 112.7(5)
C2 Mo1 C10 C9 33.9(6)
C3 Mo1 C10 C9 -172.4(5)
C7 Mo1 C10 C9 -78.0(5)
C8 Mo1 C10 C9 -36.5(4)
C11 Mo1 C10 C9 -116.5(6)
Sn1 Mo1 C10 C9 -76.1(5)
C1 Mo1 C10 C11 -130.8(5)
C2 Mo1 C10 C11 150.4(4)
C3 Mo1 C10 C11 -55.8(5)
C7 Mo1 C10 C11 38.5(4)
C8 Mo1 C10 C11 80.0(4)
C9 Mo1 C10 C11 116.5(6)
Sn1 Mo1 C10 C11 40.5(5)
C9 C10 C11 C7 1.2(8)
Mo1 C10 C11 C7 -63.0(4)
C9 C10 C11 C12 179.4(6)
Mo1 C10 C11 C12 115.3(6)
C9 C10 C11 Mo1 64.2(5)
C8 C7 C11 C10 -1.0(8)
Mo1 C7 C11 C10 63.9(5)
C8 C7 C11 C12 -179.1(6)
Mo1 C7 C11 C12 -114.2(7)
C8 C7 C11 Mo1 -64.9(5)
C1 Mo1 C11 C10 55.3(5)
C2 Mo1 C11 C10 -60.8(8)
C3 Mo1 C11 C10 133.5(4)
C7 Mo1 C11 C10 -114.8(6)
C8 Mo1 C11 C10 -77.8(4)
C9 Mo1 C11 C10 -37.1(4)
Sn1 Mo1 C11 C10 -154.5(4)
C1 Mo1 C11 C7 170.1(4)
C2 Mo1 C11 C7 54.0(8)
C3 Mo1 C11 C7 -111.7(4)
C8 Mo1 C11 C7 37.0(4)
C10 Mo1 C11 C7 114.8(6)
C9 Mo1 C11 C7 77.7(4)
Sn1 Mo1 C11 C7 -39.7(4)
C1 Mo1 C11 C12 -64.0(6)
C2 Mo1 C11 C12 179.9(6)
C3 Mo1 C11 C12 14.2(6)
C7 Mo1 C11 C12 125.9(8)
C8 Mo1 C11 C12 162.9(7)
C10 Mo1 C11 C12 -119.3(8)
C9 Mo1 C11 C12 -156.4(7)
Sn1 Mo1 C11 C12 86.2(6)
C10 C11 C12 O7 2.2(11)
C7 C11 C12 O7 -180.0(7)
Mo1 C11 C12 O7 90.3(8)
C10 C11 C12 C13 -174.3(6)
C7 C11 C12 C13 3.6(11)
Mo1 C11 C12 C13 -86.2(7)
O7 C12 C13 C14 129.6(8)
C11 C12 C13 C14 -54.0(9)
O7 C12 C13 C18 -48.1(10)
C11 C12 C13 C18 128.3(7)
C18 C13 C14 C15 -4.2(10)
C12 C13 C14 C15 178.1(6)
C13 C14 C15 C16 0.3(10)
C14 C15 C16 C17 2.9(10)
C14 C15 C16 C19 -177.1(6)
C15 C16 C17 C18 -2.1(10)
C19 C16 C17 C18 177.9(6)
C16 C17 C18 C13 -1.9(11)
C14 C13 C18 C17 5.0(10)
C12 C13 C18 C17 -177.2(6)
C17 C16 C19 O8 34.7(10)
C15 C16 C19 O8 -145.3(7)
C17 C16 C19 C20 -141.8(7)
C15 C16 C19 C20 38.2(10)
O8 C19 C20 C21 9.5(11)
C16 C19 C20 C21 -173.9(7)
O8 C19 C20 C24 -166.9(7)
C16 C19 C20 C24 9.7(11)
O8 C19 C20 Mo2 -76.7(7)
C16 C19 C20 Mo2 99.9(7)
C6 Mo2 C20 C21 -43.6(6)
C4 Mo2 C20 C21 -123.3(5)
C5 Mo2 C20 C21 79.9(8)
C22 Mo2 C20 C21 36.6(5)
C23 Mo2 C20 C21 77.7(5)
C24 Mo2 C20 C21 115.1(6)
Sn2 Mo2 C20 C21 162.7(4)
C6 Mo2 C20 C24 -158.7(5)
C4 Mo2 C20 C24 121.6(5)
C5 Mo2 C20 C24 -35.2(9)
C21 Mo2 C20 C24 -115.1(6)
C22 Mo2 C20 C24 -78.5(5)
C23 Mo2 C20 C24 -37.4(4)
Sn2 Mo2 C20 C24 47.6(4)
C6 Mo2 C20 C19 76.4(7)
C4 Mo2 C20 C19 -3.3(6)
C5 Mo2 C20 C19 -160.1(7)
C21 Mo2 C20 C19 120.0(8)
C22 Mo2 C20 C19 156.6(7)
C23 Mo2 C20 C19 -162.3(7)
C24 Mo2 C20 C19 -124.9(8)
Sn2 Mo2 C20 C19 -77.3(6)
C24 C20 C21 C22 -1.0(9)
C19 C20 C21 C22 -178.1(7)
Mo2 C20 C21 C22 -64.9(6)
C24 C20 C21 Mo2 63.9(5)
C19 C20 C21 Mo2 -113.2(7)
C6 Mo2 C21 C22 -100.9(6)
C4 Mo2 C21 C22 -179.0(5)
C5 Mo2 C21 C22 -27.3(7)
C23 Mo2 C21 C22 37.5(5)
C24 Mo2 C21 C22 79.3(6)
C20 Mo2 C21 C22 117.2(7)
Sn2 Mo2 C21 C22 90.4(6)
C6 Mo2 C21 C20 141.9(5)
C4 Mo2 C21 C20 63.9(5)
C5 Mo2 C21 C20 -144.5(5)
C22 Mo2 C21 C20 -117.2(7)
C23 Mo2 C21 C20 -79.7(5)
C24 Mo2 C21 C20 -37.9(4)
Sn2 Mo2 C21 C20 -26.8(6)
C20 C21 C22 C23 0.9(9)
Mo2 C21 C22 C23 -64.4(6)
C20 C21 C22 Mo2 65.3(5)
C6 Mo2 C22 C21 80.6(6)
C4 Mo2 C22 C21 1.8(9)
C5 Mo2 C22 C21 160.3(5)
C23 Mo2 C22 C21 -115.6(8)
C24 Mo2 C22 C21 -78.5(5)
C20 Mo2 C22 C21 -37.0(5)
Sn2 Mo2 C22 C21 -125.2(5)
C6 Mo2 C22 C23 -163.8(6)
C4 Mo2 C22 C23 117.3(7)
C5 Mo2 C22 C23 -84.1(6)
C21 Mo2 C22 C23 115.6(8)
C24 Mo2 C22 C23 37.1(5)
C20 Mo2 C22 C23 78.6(5)
Sn2 Mo2 C22 C23 -9.6(7)
C21 C22 C23 C24 -0.5(10)
Mo2 C22 C23 C24 -64.1(6)
C21 C22 C23 Mo2 63.7(6)
C6 Mo2 C23 C22 20.9(7)
C4 Mo2 C23 C22 -119.5(6)
C5 Mo2 C23 C22 101.4(6)
C21 Mo2 C23 C22 -37.7(5)
C24 Mo2 C23 C22 -117.0(8)
C20 Mo2 C23 C22 -79.6(6)
Sn2 Mo2 C23 C22 172.6(5)
C6 Mo2 C23 C24 137.9(5)
C4 Mo2 C23 C24 -2.5(8)
C5 Mo2 C23 C24 -141.6(5)
C21 Mo2 C23 C24 79.3(5)
C22 Mo2 C23 C24 117.0(8)
C20 Mo2 C23 C24 37.4(4)
Sn2 Mo2 C23 C24 -70.4(5)
C22 C23 C24 C20 -0.2(9)
Mo2 C23 C24 C20 -64.1(5)
C22 C23 C24 Mo2 63.9(6)
C21 C20 C24 C23 0.7(8)
C19 C20 C24 C23 177.7(7)
Mo2 C20 C24 C23 63.6(5)
C21 C20 C24 Mo2 -62.9(5)
C19 C20 C24 Mo2 114.1(7)
C6 Mo2 C24 C23 -78.4(8)
C4 Mo2 C24 C23 178.5(5)
C5 Mo2 C24 C23 47.1(6)
C21 Mo2 C24 C23 -78.0(5)
C22 Mo2 C24 C23 -36.6(5)
C20 Mo2 C24 C23 -116.1(7)
Sn2 Mo2 C24 C23 109.0(5)
C6 Mo2 C24 C20 37.6(8)
C4 Mo2 C24 C20 -65.4(5)
C5 Mo2 C24 C20 163.1(5)
C21 Mo2 C24 C20 38.0(4)
C22 Mo2 C24 C20 79.4(5)
C23 Mo2 C24 C20 116.1(7)
Sn2 Mo2 C24 C20 -134.9(4)
S1 Sn1 C25 C30 -50.1(7)
S2 Sn1 C25 C30 -167.6(6)
Mo1 Sn1 C25 C30 71.3(6)
S1 Sn1 C25 C26 134.9(6)
S2 Sn1 C25 C26 17.5(7)
Mo1 Sn1 C25 C26 -103.6(6)
C30 C25 C26 C27 0.7(13)
Sn1 C25 C26 C27 175.8(7)
C25 C26 C27 C28 -3.0(15)
C26 C27 C28 C29 4.2(17)
C27 C28 C29 C30 -3.0(17)
C26 C25 C30 C29 0.5(13)
Sn1 C25 C30 C29 -174.5(7)
C28 C29 C30 C25 0.7(16)
S1 Sn2 C31 C32 -96.2(7)
S3 Sn2 C31 C32 17.2(7)
Mo2 Sn2 C31 C32 137.7(6)
S1 Sn2 C31 C36 81.3(7)
S3 Sn2 C31 C36 -165.2(7)
Mo2 Sn2 C31 C36 -44.8(7)
C36 C31 C32 C33 -0.8(13)
Sn2 C31 C32 C33 176.8(7)
C31 C32 C33 C34 1.7(15)
C32 C33 C34 C35 -0.6(17)
C33 C34 C35 C36 -1.2(18)
C34 C35 C36 C31 2.1(18)
C32 C31 C36 C35 -1.0(14)
Sn2 C31 C36 C35 -178.7(8)
C43 Sn3 C37 C42 9.2(7)
S3 Sn3 C37 C42 126.3(6)
S2 Sn3 C37 C42 -112.4(6)
C43 Sn3 C37 C38 -168.9(6)
S3 Sn3 C37 C38 -51.7(6)
S2 Sn3 C37 C38 69.6(6)
C42 C37 C38 C39 -1.1(11)
Sn3 C37 C38 C39 177.0(6)
C37 C38 C39 C40 1.1(14)
C38 C39 C40 C41 -0.3(18)
C39 C40 C41 C42 -0.5(18)
C40 C41 C42 C37 0.4(16)
C38 C37 C42 C41 0.4(12)
Sn3 C37 C42 C41 -177.7(7)
C37 Sn3 C43 C44 -90.8(6)
S3 Sn3 C43 C44 158.8(5)
S2 Sn3 C43 C44 23.2(6)
C37 Sn3 C43 C48 86.9(6)
S3 Sn3 C43 C48 -23.5(6)
S2 Sn3 C43 C48 -159.1(5)
C48 C43 C44 C45 0.3(12)
Sn3 C43 C44 C45 177.9(6)
C43 C44 C45 C46 -1.3(14)
C44 C45 C46 C47 2.5(17)
C45 C46 C47 C48 -2.7(18)
C44 C43 C48 C47 -0.5(12)
Sn3 C43 C48 C47 -178.2(7)
C46 C47 C48 C43 1.7(15)
O9 Cl4 C49 Cl3 -134.0(14)
